data_4133727
loop_
_publ_author_name
'Barnett, Brandon R.'
'Parker, Surya T.'
'Paley, Maria V.'
'Gonzalez, Miguel I.'
'Biggins, Naomi'
'Oktawiec, Julia'
'Long, Jeffrey R.'

_publ_section_title
;
 Thermodynamic Separation of 1-Butene from 2-Butene in Metal-Organic
 Frameworks with Open Metal Sites.
;
_journal_issue 45
_journal_name_full 'Journal of the American Chemical Society'
_journal_page_first 18325
_journal_page_last 18333
_journal_paper_doi 10.1021/jacs.9b09942
_journal_volume 141
_journal_year 2019
_chemical_formula_moiety 'C4 H Co O3, 0.82(C4 H8)'
_chemical_formula_sum 'C7.28 H7.56 Co O3'
_chemical_formula_weight 201.9912
_chemical_name_common Co2mdobdc_1C4H8
_space_group_IT_number 160
_space_group_name_Hall 'R 3 -2"'
_space_group_name_H-M_alt 'R 3 m :H'
_symmetry_cell_setting hexagonal
_symmetry_Int_Tables_number 160
_symmetry_space_group_name_H-M 'R 3 m :H'
_cell_angle_alpha 90
_cell_angle_beta 90
_cell_angle_gamma 120
_cell_formula_units_Z 18
_cell_length_a 25.982(1)
_cell_length_b 25.982(1)
_cell_length_c 6.8437(5)
_cell_measurement_temperature 250
_cell_volume 4001.0(4)
_computing_cell_refinement 'TOPAS, Bruker AXS 2005, Karlsruhe, Germany'
_computing_publication_material 'TOPAS, Bruker AXS 2005, Karlsruhe, Germany'
_computing_structure_refinement 'TOPAS, Bruker AXS 2005, Karlsruhe, Germany'
_computing_structure_solution 'TOPAS, Bruker AXS 2005, Karlsruhe, Germany'
_diffrn_ambient_temperature 250
_diffrn_detector_type 'Perkin Elmer a-Si Flat Panel'
_diffrn_measurement_device_type custom
_diffrn_radiation_monochromator 'DCM Si(111)'
_diffrn_radiation_probe x-ray
_diffrn_radiation_type synchrotron
_diffrn_radiation_wavelength 0.45415
_exptl_crystal_colour purple
_exptl_crystal_density_diffrn 1.509
_exptl_crystal_description powder
_pd_char_colour purple
_pd_char_particle_morphology powder
_pd_instr_location ' Advanced Photon Source, Argonne National Laboratory'
_pd_meas_2theta_range_inc 0.008
_pd_meas_2theta_range_max 25.1972
_pd_meas_2theta_range_min 1.0
_pd_meas_number_of_points 3000
_pd_proc_2theta_range_inc 0.005
_pd_proc_2theta_range_max 21.4
_pd_proc_2theta_range_min 1.1
_pd_proc_ls_background_function 'Chebychev polynomial'
_pd_proc_ls_profile_function 'fundamental parameters approach'
_pd_proc_ls_prof_R_factor 0.044
_pd_proc_ls_prof_wR_expected 0.016
_pd_proc_ls_prof_wR_factor 0.064
_pd_spec_mounting
;
packed powder in borosilicate glass capillary
;
_pd_spec_mount_mode transmission
_pd_spec_shape cylinder
_pd_spec_size_axial 10
_pd_spec_size_equat 0.5
_refine_ls_extinction_method none
_refine_ls_goodness_of_fit_all 4.053
_refine_ls_hydrogen_treatment constr
_refine_ls_matrix_type fullcycle
_refine_ls_number_parameters 65
_refine_ls_number_restraints 0
_refine_ls_R_I_factor 0.032
_refine_ls_shift/su_max .01
_refine_ls_structure_factor_coef Inet
_refine_ls_weighting_scheme sigma
_cod_data_source_file ja9b09942_si_001.cif
_cod_data_source_block Co2mdobdc_1C4H8
_cod_depositor_comments
;
The following automatic conversions were performed:

data item '_geom_angle_publ_flag' value 'N' was changed to 'n' in
accordance with the
/home/saulius/struct/COD-crude-data/automatic-downloads/DataCite-retrospective/ACS/depositions/lib/dictionaries/cif_core.dic
dictionary named 'cif_core.dic' version 2.4.2 last updated on
2011-04-26 (2 times).

data item '_geom_bond_publ_flag' value 'N' was changed to 'n' in
accordance with the
/home/saulius/struct/COD-crude-data/automatic-downloads/DataCite-retrospective/ACS/depositions/lib/dictionaries/cif_core.dic
dictionary named 'cif_core.dic' version 2.4.2 last updated on
2011-04-26 (2 times).

Automatic conversion script
Id: cif_fix_values 6909 2019-04-08 15:41:33Z antanas 
;
_cod_original_cell_volume 4001.0(5)
_cod_original_sg_symbol_H-M 'R 3 m'
_cod_database_code 4133727

loop_
_symmetry_equiv_pos_site_id
_symmetry_equiv_pos_as_xyz
1 -x+y,-x,z
2 -x+y,y,z
3 -y,-x,z
4 -y,x-y,z
5 x,y,z
6 x,x-y,z
7 2/3-x+y,1/3-x,1/3+z
8 2/3-x+y,1/3+y,1/3+z
9 2/3-y,1/3-x,1/3+z
10 2/3-y,1/3+x-y,1/3+z
11 2/3+x,1/3+y,1/3+z
12 2/3+x,1/3+x-y,1/3+z
13 1/3-x+y,2/3-x,2/3+z
14 1/3-x+y,2/3+y,2/3+z
15 1/3-y,2/3-x,2/3+z
16 1/3-y,2/3+x-y,2/3+z
17 1/3+x,2/3+y,2/3+z
18 1/3+x,2/3+x-y,2/3+z

loop_
_atom_site_label
_atom_site_type_symbol
_atom_site_symmetry_multiplicity
_atom_site_fract_x
_atom_site_fract_y
_atom_site_fract_z
_atom_site_occupancy
_atom_site_B_iso_or_equiv
_atom_site_thermal_displace_type
C1 C 18 0.3201(16) 0.114(3) 0.175(7) 1 0.0244(4) Uiso
C2 C 9 0.337(4) 0.169(4) 0.078(9) 1 0.0244(4) Uiso
C3 C 18 0.3047(18) 0.107(3) 0.374(8) 1 0.0244(4) Uiso
C4 C 18 0.3000(17) 0.058(3) 0.483(6) 1 0.0244(4) Uiso
C5 C 9 0.2954(18) 0.1477(20) 0.497(9) 1 0.0244(4) Uiso
O1 O 18 0.3356(10) 0.0763(13) 0.088(5) 1 0.0244(4) Uiso
O2 O 18 0.3153(9) 0.0231(14) 0.438(9) 1 0.0244(4) Uiso
O3 O 18 0.2767(10) 0.0474(14) 0.67101(10) 1 0.0244(4) Uiso
Co1 Co 18 0.2956(3) 0.0096(4) -0.119(5) 1 0.0105(1) Uiso
H9 H 9 0.361211 0.180606 -0.0597752 1 0.0244(4) Uiso
H10 H 9 0.283691 0.141874 0.651757 1 0.0244(4) Uiso
C6 C 18 0.1748(19) -0.037(3) -0.106(11) 0.82(16) 0.13(2) Uiso
C7 C 18 0.1744(17) -0.0257(18) 0.073(7) 0.82(16) 0.01(1) Uiso
C8 C 18 0.1537(13) 0.059(3) 0.192(9) 0.82(16) 0.13(3) Uiso
C9 C 18 0.1438(16) 0.007(3) 0.077(7) 0.82(16) 0.12(2) Uiso
H1 H 18 0.195532 -0.0621091 -0.154321 0.82(16) 0.13(3) Uiso
H2 H 18 0.154347 -0.0213015 -0.211676 0.82(16) 0.13(3) Uiso
H3 H 18 0.19277 -0.0380955 0.195463 0.82(16) 0.13(3) Uiso
H4 H 18 0.0981176 -0.0259334 0.111475 0.82(16) 0.06(2) Uiso
H5 H 18 0.142623 0.019563 -0.0746618 0.82(16) 0.06(2) Uiso
H6 H 18 0.198979 0.0750661 0.240875 0.82(16) 0.01(1) Uiso
H7 H 18 0.128417 0.0384713 0.323744 0.82(16) 0.13(2) Uiso
H8 H 18 0.144914 0.0916303 0.119528 0.82(16) 0.13(3) Uiso

loop_
_atom_type_symbol
_atom_type_description
_atom_type_scat_source
C C 'International Tables Vol C Tables 4.2.6.8 and 6.1.1.4'
H H 'International Tables Vol C Tables 4.2.6.8 and 6.1.1.4'
O O 'International Tables Vol C Tables 4.2.6.8 and 6.1.1.4'
Co Co 'International Tables Vol C Tables 4.2.6.8 and 6.1.1.4'

loop_
_geom_angle_atom_site_label_1
_geom_angle_atom_site_label_2
_geom_angle_atom_site_label_3
_geom_angle
_geom_angle_publ_flag
Co1 O1 C3 136.5(19) n
Co1 O2 C1 54.0(11) n

loop_
_geom_bond_atom_site_label_1
_geom_bond_atom_site_label_2
_geom_bond_distance
_geom_bond_site_symmetry_2
_geom_bond_publ_flag
O1 C1 1.37(6) 1.555 n
C1 C2 1.38(11) 1.555 n
